data_7160159
loop_
_publ_author_name
'Zhang, Mengcheng'
'Chen, Yuying'
'Yan, Xiaoyu'
'Zhang, Yonggang'
'Ma, Xiantao'

_publ_section_title
;
 Synthesis of hydroxy-thiazoline substituted pyridine derivatives
 <i>via</i> [3 + 2] annulation of 1,4-dithiane-2,5-diol with
 cyanopyridine.
;
_journal_issue 42
_journal_name_full 'Organic &amp; biomolecular chemistry'
_journal_page_first 8511
_journal_page_last 8515
_journal_paper_doi 10.1039/d4ob01388c
_journal_volume 22
_journal_year 2024
_chemical_formula_moiety 'C8 H8 N2 O S'
_chemical_formula_sum 'C8 H8 N2 O S'
_chemical_formula_weight 180.22
_space_group_crystal_system monoclinic
_space_group_IT_number 14
_space_group_name_Hall '-P 2ybc'
_space_group_name_H-M_alt 'P 1 21/c 1'
_atom_sites_solution_hydrogens geom
_atom_sites_solution_primary dual
_audit_creation_date 2024-07-15
_audit_creation_method
;
Olex2 1.5-beta
(compiled 2022.04.07 svn.rca3783a0 for OlexSys, GUI svn.r6439)
;
_audit_update_record
;
2024-07-17 deposited with the CCDC.	2024-09-30 downloaded from the CCDC.
;
_cell_angle_alpha 90
_cell_angle_beta 93.975(2)
_cell_angle_gamma 90
_cell_formula_units_Z 4
_cell_length_a 5.0399(3)
_cell_length_b 15.0255(11)
_cell_length_c 11.3318(9)
_cell_measurement_reflns_used 9260
_cell_measurement_temperature 296.15
_cell_measurement_theta_max 28.28
_cell_measurement_theta_min 2.25
_cell_volume 856.06(11)
_computing_cell_refinement 'SAINT V8.38A (Bruker, 2018)'
_computing_data_reduction 'SAINT V8.38A (Bruker, 2018)'
_computing_molecular_graphics 'Olex2 1.5-beta (Dolomanov et al., 2009)'
_computing_publication_material 'Olex2 1.5-beta (Dolomanov et al., 2009)'
_computing_structure_refinement 'SHELXL 2018/3 (Sheldrick, 2015)'
_computing_structure_solution 'SHELXT 2018/2 (Sheldrick, 2018)'
_diffrn_ambient_temperature 296.15
_diffrn_measured_fraction_theta_full 0.986
_diffrn_measured_fraction_theta_max 0.990
_diffrn_measurement_device_type 'CCD area detector'
_diffrn_measurement_method 'phi and omega scans'
_diffrn_radiation_monochromator graphite
_diffrn_radiation_type MoK\a
_diffrn_radiation_wavelength 0.71073
_diffrn_reflns_av_R_equivalents 0.0192
_diffrn_reflns_av_unetI/netI 0.0145
_diffrn_reflns_Laue_measured_fraction_full 0.986
_diffrn_reflns_Laue_measured_fraction_max 0.990
_diffrn_reflns_limit_h_max 6
_diffrn_reflns_limit_h_min -6
_diffrn_reflns_limit_k_max 20
_diffrn_reflns_limit_k_min -20
_diffrn_reflns_limit_l_max 15
_diffrn_reflns_limit_l_min -15
_diffrn_reflns_number 12362
_diffrn_reflns_point_group_measured_fraction_full 0.986
_diffrn_reflns_point_group_measured_fraction_max 0.990
_diffrn_reflns_theta_full 25.242
_diffrn_reflns_theta_max 28.329
_diffrn_reflns_theta_min 2.255
_diffrn_source_current 20.0
_diffrn_source_power 0.9
_diffrn_source_voltage 45.0
_exptl_absorpt_coefficient_mu 0.327
_exptl_absorpt_correction_T_max 0.7457
_exptl_absorpt_correction_T_min 0.6631
_exptl_absorpt_correction_type multi-scan
_exptl_absorpt_process_details
;
SADABS-2016/2 (Bruker,2016/2) was used for absorption correction.
wR2(int) was 0.0748 before and 0.0417 after correction.
The Ratio of minimum to maximum transmission is 0.8892.
The \l/2 correction factor is Not present.
;
_exptl_crystal_colour colorless
_exptl_crystal_density_diffrn 1.398
_exptl_crystal_description block
_exptl_crystal_F_000 376
_exptl_crystal_size_max 0.13
_exptl_crystal_size_mid 0.11
_exptl_crystal_size_min 0.09
_refine_diff_density_max 0.221
_refine_diff_density_min -0.185
_refine_diff_density_rms 0.031
_refine_ls_extinction_method none
_refine_ls_goodness_of_fit_ref 1.069
_refine_ls_hydrogen_treatment constr
_refine_ls_matrix_type full
_refine_ls_number_parameters 110
_refine_ls_number_reflns 2110
_refine_ls_number_restraints 0
_refine_ls_restrained_S_all 1.069
_refine_ls_R_factor_all 0.0400
_refine_ls_R_factor_gt 0.0337
_refine_ls_shift/su_max 0.000
_refine_ls_shift/su_mean 0.000
_refine_ls_structure_factor_coef Fsqd
_refine_ls_weighting_details 'w=1/[\s^2^(Fo^2^)+(0.0466P)^2^+0.1588P] where P=(Fo^2^+2Fc^2^)/3'
_refine_ls_weighting_scheme calc
_refine_ls_wR_factor_gt 0.0922
_refine_ls_wR_factor_ref 0.0969
_reflns_Friedel_coverage 0.000
_reflns_number_gt 1826
_reflns_number_total 2110
_reflns_threshold_expression 'I > 2\s(I)'
_cod_data_source_file d4ob01388c2.cif
_cod_data_source_block q
_cod_depositor_comments 'Adding full bibliography for 7160159.cif.'
_cod_database_code 7160159
_shelx_shelxl_version_number 2018/3
_shelx_space_group_comment
;
The symmetry employed for this shelxl refinement is uniquely defined
by the following loop, which should always be used as a source of
symmetry information in preference to the above space-group names.
They are only intended as comments.
;
_shelx_estimated_absorpt_t_max 0.971
_shelx_estimated_absorpt_t_min 0.959
_olex2_refinement_description
;
1. Fixed Uiso
 At 1.2 times of:
  All C(H) groups, All C(H,H) groups
 At 1.5 times of:
  All O(H) groups
2.a Ternary CH refined with riding coordinates:
 C8(H8)
2.b Secondary CH2 refined with riding coordinates:
 C7(H7A,H7B)
2.c Aromatic/amide H refined with riding coordinates:
 C2(H2), C3(H3), C4(H4), C5(H5)
2.d Idealised tetrahedral OH refined as rotating group:
 O1(H1)
;
_olex2_submission_special_instructions 'No special instructions were received'

loop_
_space_group_symop_operation_xyz
'x, y, z'
'-x, y+1/2, -z+1/2'
'-x, -y, -z'
'x, -y-1/2, z-1/2'

loop_
_atom_site_label
_atom_site_type_symbol
_atom_site_fract_x
_atom_site_fract_y
_atom_site_fract_z
_atom_site_U_iso_or_equiv
_atom_site_adp_type
_atom_site_occupancy
_atom_site_site_symmetry_order
_atom_site_calc_flag
_atom_site_refinement_flags_posn
_atom_site_refinement_flags_adp
_atom_site_refinement_flags_occupancy
_atom_site_disorder_assembly
_atom_site_disorder_group
S1 S 0.45821(7) 0.42184(2) 0.84512(3) 0.05414(14) Uani 1 1 d . . . . .
O1 O 0.5249(3) 0.57699(7) 0.63432(12) 0.0725(4) Uani 1 1 d . . . . .
H1 H 0.502063 0.581087 0.562167 0.109 Uiso 1 1 calc R U . . .
N1 N 0.0764(2) 0.28766(8) 0.77122(10) 0.0513(3) Uani 1 1 d . . . . .
N2 N 0.5205(2) 0.42195(7) 0.61778(12) 0.0533(3) Uani 1 1 d . . . . .
C1 C 0.2069(2) 0.31058(8) 0.67732(10) 0.0416(3) Uani 1 1 d . . . . .
C2 C 0.1659(3) 0.26979(10) 0.56817(12) 0.0540(3) Uani 1 1 d . . . . .
H2 H 0.261844 0.287145 0.504823 0.065 Uiso 1 1 calc R U . . .
C3 C -0.0204(3) 0.20280(10) 0.55566(13) 0.0599(4) Uani 1 1 d . . . . .
H3 H -0.053187 0.174186 0.483341 0.072 Uiso 1 1 calc R U . . .
C4 C -0.1575(3) 0.17878(10) 0.65149(14) 0.0568(3) Uani 1 1 d . . . . .
H4 H -0.284263 0.133747 0.645226 0.068 Uiso 1 1 calc R U . . .
C5 C -0.1032(3) 0.22260(10) 0.75637(14) 0.0580(3) Uani 1 1 d . . . . .
H5 H -0.196680 0.206113 0.820846 0.070 Uiso 1 1 calc R U . . .
C6 C 0.3996(2) 0.38382(8) 0.69867(11) 0.0435(3) Uani 1 1 d . . . . .
C7 C 0.7162(3) 0.49333(11) 0.79707(17) 0.0665(4) Uani 1 1 d . . . . .
H7A H 0.705160 0.551707 0.832936 0.080 Uiso 1 1 calc R U . . .
H7B H 0.890037 0.468306 0.819142 0.080 Uiso 1 1 calc R U . . .
C8 C 0.6724(3) 0.50003(10) 0.66361(16) 0.0635(4) Uani 1 1 d . . . . .
H8 H 0.844253 0.502622 0.628203 0.076 Uiso 1 1 calc R U . . .

loop_
_atom_site_aniso_label
_atom_site_aniso_U_11
_atom_site_aniso_U_22
_atom_site_aniso_U_33
_atom_site_aniso_U_23
_atom_site_aniso_U_13
_atom_site_aniso_U_12
S1 0.0492(2) 0.0586(2) 0.0538(2) -0.00523(14) -0.00210(14) -0.00181(14)
O1 0.0990(10) 0.0426(6) 0.0793(8) 0.0003(5) 0.0312(7) 0.0035(5)
N1 0.0586(7) 0.0532(6) 0.0431(6) -0.0002(5) 0.0105(5) -0.0082(5)
N2 0.0567(7) 0.0417(6) 0.0640(7) -0.0001(5) 0.0211(5) -0.0003(5)
C1 0.0431(6) 0.0401(6) 0.0420(6) 0.0032(4) 0.0045(5) 0.0034(5)
C2 0.0645(8) 0.0569(7) 0.0413(6) 0.0007(5) 0.0082(6) -0.0072(6)
C3 0.0731(9) 0.0583(8) 0.0475(7) -0.0061(6) -0.0017(6) -0.0094(7)
C4 0.0549(8) 0.0483(7) 0.0667(9) 0.0013(6) 0.0014(6) -0.0103(6)
C5 0.0625(8) 0.0575(8) 0.0555(8) 0.0039(6) 0.0154(6) -0.0119(7)
C6 0.0414(6) 0.0404(6) 0.0492(6) 0.0005(5) 0.0066(5) 0.0049(5)
C7 0.0443(7) 0.0581(9) 0.0965(12) -0.0103(8) -0.0004(7) -0.0045(6)
C8 0.0545(8) 0.0471(7) 0.0925(12) -0.0069(7) 0.0302(8) -0.0058(6)

loop_
_atom_type_symbol
_atom_type_description
_atom_type_scat_dispersion_real
_atom_type_scat_dispersion_imag
_atom_type_scat_source
C C 0.0033 0.0016 'International Tables Vol C Tables 4.2.6.8 and 6.1.1.4'
H H 0.0000 0.0000 'International Tables Vol C Tables 4.2.6.8 and 6.1.1.4'
N N 0.0061 0.0033 'International Tables Vol C Tables 4.2.6.8 and 6.1.1.4'
O O 0.0106 0.0060 'International Tables Vol C Tables 4.2.6.8 and 6.1.1.4'
S S 0.1246 0.1234 'International Tables Vol C Tables 4.2.6.8 and 6.1.1.4'

loop_
_geom_angle_atom_site_label_1
_geom_angle_atom_site_label_2
_geom_angle_atom_site_label_3
_geom_angle
_geom_angle_site_symmetry_1
_geom_angle_site_symmetry_3
_geom_angle_publ_flag
C6 S1 C7 89.19(7) . . ?
C8 O1 H1 109.5 . . ?
C1 N1 C5 117.12(12) . . ?
C6 N2 C8 111.55(13) . . ?
N1 C1 C2 123.21(12) . . ?
N1 C1 C6 114.62(11) . . ?
C2 C1 C6 122.17(11) . . ?
C1 C2 H2 120.8 . . ?
C3 C2 C1 118.31(13) . . ?
C3 C2 H2 120.8 . . ?
C2 C3 H3 120.4 . . ?
C4 C3 C2 119.14(13) . . ?
C4 C3 H3 120.4 . . ?
C3 C4 H4 120.7 . . ?
C5 C4 C3 118.56(13) . . ?
C5 C4 H4 120.7 . . ?
N1 C5 C4 123.66(13) . . ?
N1 C5 H5 118.2 . . ?
C4 C5 H5 118.2 . . ?
N2 C6 S1 118.42(10) . . ?
N2 C6 C1 124.07(12) . . ?
C1 C6 S1 117.50(9) . . ?
S1 C7 H7A 110.4 . . ?
S1 C7 H7B 110.4 . . ?
H7A C7 H7B 108.6 . . ?
C8 C7 S1 106.45(10) . . ?
C8 C7 H7A 110.4 . . ?
C8 C7 H7B 110.4 . . ?
O1 C8 N2 108.57(13) . . ?
O1 C8 C7 109.20(13) . . ?
O1 C8 H8 109.8 . . ?
N2 C8 C7 109.53(12) . . ?
N2 C8 H8 109.8 . . ?
C7 C8 H8 109.8 . . ?

loop_
_geom_bond_atom_site_label_1
_geom_bond_atom_site_label_2
_geom_bond_distance
_geom_bond_site_symmetry_2
_geom_bond_publ_flag
S1 C6 1.7606(13) . ?
S1 C7 1.7998(16) . ?
O1 H1 0.8200 . ?
O1 C8 1.4023(19) . ?
N1 C1 1.3341(16) . ?
N1 C5 1.3351(18) . ?
N2 C6 1.2716(16) . ?
N2 C8 1.4755(19) . ?
C1 C2 1.3831(18) . ?
C1 C6 1.4768(17) . ?
C2 H2 0.9300 . ?
C2 C3 1.377(2) . ?
C3 H3 0.9300 . ?
C3 C4 1.375(2) . ?
C4 H4 0.9300 . ?
C4 C5 1.370(2) . ?
C5 H5 0.9300 . ?
C7 H7A 0.9700 . ?
C7 H7B 0.9700 . ?
C7 C8 1.517(3) . ?
C8 H8 0.9800 . ?

loop_
_geom_torsion_atom_site_label_1
_geom_torsion_atom_site_label_2
_geom_torsion_atom_site_label_3
_geom_torsion_atom_site_label_4
_geom_torsion
_geom_torsion_site_symmetry_1
_geom_torsion_site_symmetry_2
_geom_torsion_site_symmetry_3
_geom_torsion_site_symmetry_4
_geom_torsion_publ_flag
S1 C7 C8 O1 95.59(13) . . . . ?
S1 C7 C8 N2 -23.19(14) . . . . ?
N1 C1 C2 C3 0.6(2) . . . . ?
N1 C1 C6 S1 6.84(15) . . . . ?
N1 C1 C6 N2 -171.61(12) . . . . ?
C1 N1 C5 C4 0.4(2) . . . . ?
C1 C2 C3 C4 -0.3(2) . . . . ?
C2 C1 C6 S1 -173.39(11) . . . . ?
C2 C1 C6 N2 8.2(2) . . . . ?
C2 C3 C4 C5 0.0(2) . . . . ?
C3 C4 C5 N1 -0.1(3) . . . . ?
C5 N1 C1 C2 -0.7(2) . . . . ?
C5 N1 C1 C6 179.07(12) . . . . ?
C6 S1 C7 C8 16.85(11) . . . . ?
C6 N2 C8 O1 -99.97(14) . . . . ?
C6 N2 C8 C7 19.20(17) . . . . ?
C6 C1 C2 C3 -179.12(13) . . . . ?
C7 S1 C6 N2 -7.18(12) . . . . ?
C7 S1 C6 C1 174.28(10) . . . . ?
C8 N2 C6 S1 -5.95(16) . . . . ?
C8 N2 C6 C1 172.48(12) . . . . ?
